data_8100150
loop_
_publ_author_name
'Ewald, Bastian'
'Natarajan, Srinivasan'
'Prots, Yurii'
'Kniep, R\"udiger'

_publ_section_title
;
Crystal structure of bis(ethylenediammonium) discandium(III) hexafluoride 
bis(hydrogenphosphate), (C~2~N~2~H~10~)~2~Sc~2~F~6~(HPO~4~)~2~
;
_journal_issue 3
_journal_name_full 'Zeitschrift f\"ur Kristallographie - New Crystal Structures'
_journal_page_first 335
_journal_page_last 336
_journal_volume 219
_journal_year 2004
_chemical_formula_moiety (C~2~N~2~H~10~)~2~Sc~2~F~6~(HPO~4~)~2~
_chemical_formula_sum 'C4 H22 F6 N4 O8 P2 Sc2'
_chemical_formula_weight 260.06
_space_group_IT_number 15
_symmetry_cell_setting monoclinic
_symmetry_space_group_name_Hall '-C 2yc'
_symmetry_space_group_name_H-M 'C 1 2/c 1'
_cell_angle_alpha 90
_cell_angle_beta 111.31(1)
_cell_angle_gamma 90
_cell_formula_units_Z 4
_cell_length_a 20.2996(16)
_cell_length_b 9.4001(6)
_cell_length_c 9.6941(10)
_cell_volume 1723.4(2)
_diffrn_ambient_temperature 293(2)
_exptl_crystal_density_diffrn 2.005
_cod_original_sg_symbol_H-M 'C 2/c'
_cod_database_code 8100150

loop_
_symmetry_equiv_pos_as_xyz
'x, y, z'
'-x, y, -z+1/2'
'x+1/2, y+1/2, z'
'-x+1/2, y+1/2, -z+1/2'
'-x, -y, -z'
'x, -y, z-1/2'
'-x+1/2, -y+1/2, -z'
'x+1/2, -y+1/2, z-1/2'

loop_
_atom_site_label
_atom_site_type_symbol
_atom_site_fract_x
_atom_site_fract_y
_atom_site_fract_z
_atom_site_U_iso_or_equiv
_atom_site_adp_type
_atom_site_symmetry_multiplicity
_atom_site_Wyckoff_symbol
_atom_site_occupancy
_atom_site_calc_flag
_atom_site_refinement_flags
_atom_site_disorder_group
_atom_site_disorder_assembly
Sc1 Sc 0.5 0.62667(6) 0.25 0.01297(14) Uani 4 e 1 d S . .
Sc2 Sc 0.25 0.25 0 0.01405(14) Uani 4 c 1 d S . .
P1 P 0.39466(3) 0.41990(6) -0.03574(6) 0.01372(13) Uani 8 f 1 d . . .
F1 F 0.31292(8) 0.12274(16) 0.16309(16) 0.0255(3) Uani 8 f 1 d . . .
O2 O 0.44000(8) 0.45586(19) 0.12312(17) 0.0198(4) Uani 8 f 1 d . . .
O3 O 0.43845(9) 0.3662(2) -0.12175(19) 0.0252(4) Uani 8 f 1 d . . .
F4 F 0.55997(7) 0.78084(16) 0.38300(15) 0.0221(3) Uani 8 f 1 d . . .
F5 F 0.26405(8) 0.40722(16) 0.14605(16) 0.0263(3) Uani 8 f 1 d . . .
O6 O 0.33953(9) 0.3078(2) -0.04452(19) 0.0242(4) Uani 8 f 1 d . . .
O7 O 0.35762(11) 0.5626(2) -0.1039(2) 0.0324(5) Uani 8 f 1 d . . .
H7 H 0.3315(19) 0.564(4) -0.177(4) 0.042(11) Uiso 8 f 1 d . . .
N1 N 0.44377(12) 0.2174(3) 0.3317(3) 0.0232(4) Uani 8 f 1 d . . .
H11 H 0.4504(19) 0.303(5) 0.296(4) 0.051(11) Uiso 8 f 1 d . . .
H12 H 0.4016(17) 0.187(4) 0.271(3) 0.032(8) Uiso 8 f 1 d . . .
H13 H 0.4455(19) 0.224(4) 0.423(4) 0.048(11) Uiso 8 f 1 d . . .
N2 N 0.31815(12) -0.1703(3) 0.1701(3) 0.0245(5) Uani 8 f 1 d . . .
H21 H 0.358(2) -0.178(4) 0.143(4) 0.053(11) Uiso 8 f 1 d . . .
H22 H 0.3029(18) -0.079(4) 0.156(4) 0.041(10) Uiso 8 f 1 d . . .
H23 H 0.3309(18) -0.190(4) 0.269(4) 0.043(10) Uiso 8 f 1 d . . .
C1 C 0.49514(14) 1.1076(3) 0.3236(3) 0.0241(5) Uani 8 f 1 d . . .
H1A H 0.5397(16) 1.122(3) 0.404(3) 0.029(8) Uiso 8 f 1 d . . .
H1B H 0.4771(17) 1.022(4) 0.338(4) 0.037(9) Uiso 8 f 1 d . . .
C2 C 0.26382(15) 0.7271(3) 0.0804(3) 0.0254(5) Uani 8 f 1 d . . .
H2A H 0.2254(17) 0.728(3) 0.118(3) 0.033(8) Uiso 8 f 1 d . . .
H2B H 0.2863(16) 0.639(4) 0.096(3) 0.031(8) Uiso 8 f 1 d . . .

loop_
_atom_site_aniso_label
_atom_site_aniso_U_11
_atom_site_aniso_U_22
_atom_site_aniso_U_33
_atom_site_aniso_U_23
_atom_site_aniso_U_13
_atom_site_aniso_U_12
Sc1 0.0127(2) 0.0143(3) 0.0127(3) 0 0.0056(2) 0
Sc2 0.0120(3) 0.0156(3) 0.0144(3) -0.0001(2) 0.0045(2) -0.0029(2)
P1 0.0117(2) 0.0162(3) 0.0135(2) -0.0007(2) 0.00480(19) -0.0017(2)
F1 0.0241(7) 0.0232(8) 0.0245(7) 0.0053(6) 0.0034(6) 0.0013(6)
O2 0.0195(8) 0.0205(9) 0.0164(7) -0.0015(6) 0.0028(6) -0.0040(7)
O3 0.0242(8) 0.0334(11) 0.0255(9) -0.0043(8) 0.0179(7) -0.0038(8)
F4 0.0217(7) 0.0232(8) 0.0211(7) -0.0066(6) 0.0076(5) -0.0055(6)
F5 0.0311(8) 0.0221(8) 0.0239(7) -0.0069(6) 0.0078(6) -0.0063(6)
O6 0.0184(8) 0.0307(10) 0.0260(9) -0.0067(8) 0.0112(7) -0.0118(7)
O7 0.0366(11) 0.0218(10) 0.0262(10) 0.0006(8) -0.0038(8) 0.0071(9)
N1 0.0242(11) 0.0253(12) 0.0212(10) -0.0027(9) 0.0094(8) -0.0024(9)
N2 0.0255(11) 0.0223(12) 0.0266(11) 0.0036(9) 0.0106(9) 0.0033(9)
C1 0.0267(12) 0.0223(14) 0.0227(12) 0.0042(10) 0.0081(9) 0.0021(10)
C2 0.0303(13) 0.0229(14) 0.0236(12) 0.0025(10) 0.0106(11) 0.0009(11)

loop_
_geom_bond_atom_site_label_1
_geom_bond_atom_site_label_2
_geom_bond_distance
_geom_bond_site_symmetry_2
_geom_bond_publ_flag
Sc1 F4 2.0257(14) . ?
Sc1 F4 2.0257(14) 2_655 ?
Sc1 O3 2.0591(16) 6_566 ?
Sc1 O3 2.0591(16) 5_665 ?
Sc1 O2 2.1180(17) . ?
Sc1 O2 2.1179(17) 2_655 ?
Sc2 F5 1.9941(14) . ?
Sc2 F5 1.9941(14) 7 ?
Sc2 F1 2.0234(14) . ?
Sc2 F1 2.0234(14) 7 ?
Sc2 O6 2.0868(16) 7 ?
Sc2 O6 2.0868(16) . ?
P1 O3 1.5097(17) . ?
P1 O6 1.5169(18) . ?
P1 O2 1.5176(16) . ?
P1 O7 1.562(2) . ?
O3 Sc1 2.0591(16) 5_665 ?
O7 H7 0.71(4) . ?
N1 C1 1.489(3) 1_545 ?
N1 H11 0.91(4) . ?
N1 H12 0.89(3) . ?
N1 H13 0.88(4) . ?
N2 C2 1.485(4) 1_545 ?
N2 H21 0.95(4) . ?
N2 H22 0.91(4) . ?
N2 H23 0.91(4) . ?
C1 N1 1.489(3) 1_565 ?
C1 C1 1.510(5) 2_655 ?
C1 H1A 0.97(3) . ?
C1 H1B 0.92(3) . ?
C2 N2 1.485(4) 1_565 ?
C2 C2 1.515(5) 7_565 ?
C2 H2A 0.98(3) . ?
C2 H2B 0.93(3) . ?
